data_7712823
loop_
_publ_author_name
'Tatarin, Sergei V.'
'Smirnov, Daniil E.'
'Taydakov, Ilya V.'
'Metlin, Mikhail T.'
'Emets, Victor'
'Bezzubov, Stanislav'

_publ_section_title
;
 Tailoring the \p-system of benzimidazole ligands towards stable
 light-harvesting cyclometalated iridium(III) complexes
;
_journal_name_full 'Dalton Transactions'
_journal_paper_doi 10.1039/D3DT00200D
_journal_year 2023
_chemical_formula_moiety 'C84 H52 Cl2 Ir2 N8 S4, 4(C H2 Cl2)'
_chemical_formula_sum 'C88 H60 Cl10 Ir2 N8 S4'
_chemical_formula_weight 2096.58
_space_group_crystal_system monoclinic
_space_group_IT_number 14
_space_group_name_Hall '-P 2yn'
_space_group_name_H-M_alt 'P 1 21/n 1'
_atom_sites_solution_hydrogens geom
_atom_sites_solution_primary dual
_audit_creation_date 2022-01-18
_audit_creation_method
;
Olex2 1.3
(compiled Nov 21 2019 18:26:39 for OlexSys, GUI svn.r6003)
;
_audit_update_record
;
2022-01-19 deposited with the CCDC.	2023-04-19 downloaded from the CCDC.
;
_cell_angle_alpha 90
_cell_angle_beta 100.212(2)
_cell_angle_gamma 90
_cell_formula_units_Z 4
_cell_length_a 15.4885(6)
_cell_length_b 18.8194(8)
_cell_length_c 28.3873(12)
_cell_measurement_reflns_used 9978
_cell_measurement_temperature 100.0
_cell_measurement_theta_max 26.50
_cell_measurement_theta_min 2.35
_cell_volume 8143.4(6)
_computing_cell_refinement 'APEX3 v.2017.3_0 (Bruker AXS, 2017)'
_computing_data_collection 'APEX3 v.2017.3_0 (Bruker AXS, 2017)'
_computing_data_reduction 'SAINT v8.38A (Bruker AXS, 2016)'
_computing_molecular_graphics 'Olex2 1.3 (Dolomanov et al., 2009)'
_computing_publication_material 'Olex2 1.3 (Dolomanov et al., 2009)'
_computing_structure_refinement 'SHELXL 2018/3 (Sheldrick, 2015)'
_computing_structure_solution 'SHELXT 2014/5 (Sheldrick, 2014)'
_diffrn_ambient_temperature 100.0
_diffrn_detector 'Bruker PHOTON II'
_diffrn_detector_area_resol_mean 10.4
_diffrn_detector_type 'CMOS sensor'
_diffrn_measured_fraction_theta_full 0.999
_diffrn_measured_fraction_theta_max 0.999
_diffrn_measurement_device '3-circle diffractometer'
_diffrn_measurement_device_type 'Bruker D8 Venture'
_diffrn_measurement_method \w-scan
_diffrn_radiation_monochromator 'focusing mirrors'
_diffrn_radiation_probe x-ray
_diffrn_radiation_type MoK\a
_diffrn_radiation_wavelength 0.71073
_diffrn_reflns_av_R_equivalents 0.0900
_diffrn_reflns_av_unetI/netI 0.0581
_diffrn_reflns_Laue_measured_fraction_full 0.999
_diffrn_reflns_Laue_measured_fraction_max 0.999
_diffrn_reflns_limit_h_max 20
_diffrn_reflns_limit_h_min -20
_diffrn_reflns_limit_k_max 24
_diffrn_reflns_limit_k_min -24
_diffrn_reflns_limit_l_max 37
_diffrn_reflns_limit_l_min -37
_diffrn_reflns_number 140517
_diffrn_reflns_point_group_measured_fraction_full 0.999
_diffrn_reflns_point_group_measured_fraction_max 0.999
_diffrn_reflns_theta_full 25.242
_diffrn_reflns_theta_max 27.999
_diffrn_reflns_theta_min 1.719
_diffrn_source 'microfocus sealed X-ray tube'
_diffrn_source_current 1.4
_diffrn_source_power 0.07
_diffrn_source_type 'Incoatec I\mS microsource'
_diffrn_source_voltage 50.0
_diffrn_standards_number 0
_exptl_absorpt_coefficient_mu 3.749
_exptl_absorpt_correction_T_max 0.5644
_exptl_absorpt_correction_T_min 0.4796
_exptl_absorpt_correction_type multi-scan
_exptl_absorpt_process_details
;
SADABS-2016/2 (Bruker,2016/2) was used for absorption correction.
wR2(int) was 0.1141 before and 0.0683 after correction.
The Ratio of minimum to maximum transmission is 0.8498.
The \l/2 correction factor is Not present.
;
_exptl_crystal_colour orange
_exptl_crystal_colour_primary orange
_exptl_crystal_density_diffrn 1.710
_exptl_crystal_description plate
_exptl_crystal_F_000 4128
_exptl_crystal_preparation Luminescent
_exptl_crystal_recrystallization_method 'Re-crystallisation from solvent: CH2Cl2'
_exptl_crystal_size_max 0.22
_exptl_crystal_size_mid 0.1
_exptl_crystal_size_min 0.02
_refine_diff_density_max 1.061
_refine_diff_density_min -1.048
_refine_diff_density_rms 0.151
_refine_ls_extinction_method none
_refine_ls_goodness_of_fit_ref 1.018
_refine_ls_hydrogen_treatment constr
_refine_ls_matrix_type full
_refine_ls_number_parameters 1009
_refine_ls_number_reflns 19648
_refine_ls_number_restraints 0
_refine_ls_restrained_S_all 1.018
_refine_ls_R_factor_all 0.0617
_refine_ls_R_factor_gt 0.0380
_refine_ls_shift/su_max 0.003
_refine_ls_shift/su_mean 0.000
_refine_ls_structure_factor_coef Fsqd
_refine_ls_weighting_details 'w=1/[\s^2^(Fo^2^)+(0.0331P)^2^+13.3737P] where P=(Fo^2^+2Fc^2^)/3'
_refine_ls_weighting_scheme calc
_refine_ls_wR_factor_gt 0.0780
_refine_ls_wR_factor_ref 0.0872
_reflns_Friedel_coverage 0.000
_reflns_number_gt 14854
_reflns_number_total 19648
_reflns_threshold_expression 'I > 2\s(I)'
_cod_data_source_file d3dt00200d2.cif
_cod_data_source_block me7
_cod_depositor_comments
;
The following automatic conversions were performed:

data item '_diffrn_radiation_probe' value 'X-ray' was changed to
'x-ray' in accordance with the
/home/data/users/saulius/crontab/automatic-downloads/rss-feeds/RSC/lib/dictionaries/cif_core.dic
dictionary named 'cif_core.dic' version 2.4.2 last updated on
2011-04-26.

Automatic conversion script
Id: cif_fix_values 8170 2020-07-09 18:12:32Z antanas 
;
_cod_database_code 7712823
_shelx_shelxl_version_number 2018/3
_shelx_space_group_comment
;
The symmetry employed for this shelxl refinement is uniquely defined
by the following loop, which should always be used as a source of
symmetry information in preference to the above space-group names.
They are only intended as comments.
;
_shelx_estimated_absorpt_t_max 0.929
_shelx_estimated_absorpt_t_min 0.493
_computing.bruker_data_scaling 'SADABS V2012/1 (Bruker AXS Inc.)'

_olex2_refinement_description
;
1. Fixed Uiso
 At 1.2 times of:
  All C(H) groups, All C(H,H) groups
2.a Secondary CH2 refined with riding coordinates:
 C02S(H02A,H02B), C02Z(H02C,H02D), C034(H03A,H03B), C036(H03C,H03D)
2.b Aromatic/amide H refined with riding coordinates:
 C32(H32), C36(H36), C014(H014), C01D(H01D), C01G(H01G), C38(H38), C01J(H01J),
 C01K(H01K), C01L(H01L), C35(H35), C34(H34), C01P(H01P), C01Q(H01Q), C01R(H01R),
  C01S(H01S), C33(H33), C11(H11), C39(H39), C15(H15), C01X(H01X), C41(H41),
 C022(H022), C40(H40), C14(H14), C20(H20), C026(H026), C028(H028), C12(H12),
 C27(H27), C19(H19), C4(H4), C02E(H02E), C13(H13), C3(H3), C02I(H02I),
 C02J(H02J), C17(H17), C02N(H02N), C02P(H02P), C02Q(H02Q), C02R(H02R), C18(H18),
  C25(H25), C26(H26), C6(H6), C24(H24), C5(H5), C030(H030), C031(H031),
 C032(H032), C033(H033), C035(H035)
;
_smtbx_masks_void_probe_radius 1.2
_smtbx_masks_void_truncation_radius 1.2
_olex2_submission_special_instructions 'No special instructions were received'

loop_
_space_group_symop_operation_xyz
'x, y, z'
'-x+1/2, y+1/2, -z+1/2'
'-x, -y, -z'
'x-1/2, -y-1/2, z-1/2'

loop_
_atom_site_label
_atom_site_type_symbol
_atom_site_fract_x
_atom_site_fract_y
_atom_site_fract_z
_atom_site_U_iso_or_equiv
_atom_site_adp_type
_atom_site_occupancy
_atom_site_site_symmetry_order
_atom_site_calc_flag
_atom_site_refinement_flags_posn
_atom_site_refinement_flags_adp
_atom_site_refinement_flags_occupancy
_atom_site_disorder_assembly
_atom_site_disorder_group
Ir1 Ir 0.60611(2) 0.73534(2) 0.29618(2) 0.01244(5) Uani 1 1 d . . . . .
Ir2 Ir 0.42630(2) 0.75550(2) 0.36761(2) 0.01226(4) Uani 1 1 d . . . . .
Cl1 Cl 0.49992(7) 0.65979(5) 0.33008(4) 0.0143(2) Uani 1 1 d . . . . .
Cl2 Cl 0.53563(7) 0.83116(5) 0.33638(4) 0.0153(2) Uani 1 1 d . . . . .
S005 S 0.85488(8) 0.86060(6) 0.29939(4) 0.0179(2) Uani 1 1 d . . . . .
S006 S 0.33454(8) 0.59916(6) 0.46879(4) 0.0196(2) Uani 1 1 d . . . . .
S007 S 0.63008(8) 0.57679(6) 0.18042(4) 0.0171(2) Uani 1 1 d . . . . .
S008 S 0.26368(8) 0.95439(6) 0.36474(4) 0.0201(3) Uani 1 1 d . . . . .
Cl09 Cl 0.79118(10) 0.47032(7) 0.10230(5) 0.0355(3) Uani 1 1 d . . . . .
Cl0A Cl 0.98944(9) 0.74331(8) 0.22909(6) 0.0390(3) Uani 1 1 d . . . . .
Cl0B Cl 0.82482(10) 0.71877(7) 0.16325(5) 0.0377(3) Uani 1 1 d . . . . .
Cl0C Cl 0.13452(11) 0.67459(9) 0.51995(6) 0.0461(4) Uani 1 1 d . . . . .
Cl0D Cl 0.27677(12) 0.77627(8) 0.51644(7) 0.0509(4) Uani 1 1 d . . . . .
Cl0E Cl 0.97874(12) 0.59516(8) 0.13992(6) 0.0497(4) Uani 1 1 d . . . . .
Cl0F Cl 1.09389(11) 0.53360(9) 0.21997(6) 0.0475(4) Uani 1 1 d . . . . .
Cl0G Cl 0.65493(10) 0.56056(9) 0.04963(6) 0.0497(4) Uani 1 1 d . . . . .
N5 N 0.3356(2) 0.77408(19) 0.30608(13) 0.0143(8) Uani 1 1 d . . . . .
N3 N 0.7017(2) 0.72421(19) 0.35643(13) 0.0146(8) Uani 1 1 d . . . . .
N4 N 0.8349(2) 0.75334(19) 0.39478(14) 0.0162(8) Uani 1 1 d . . . . .
N7 N 0.5091(2) 0.73800(19) 0.43227(13) 0.0141(8) Uani 1 1 d . . . . .
N1 N 0.5196(2) 0.74621(19) 0.23304(13) 0.0140(8) Uani 1 1 d . . . . .
N6 N 0.2297(2) 0.84303(19) 0.26723(13) 0.0159(8) Uani 1 1 d . . . . .
N8 N 0.5309(2) 0.6833(2) 0.50332(13) 0.0165(8) Uani 1 1 d . . . . .
C00P C 0.3527(3) 0.6871(2) 0.39773(16) 0.0152(9) Uani 1 1 d . . . . .
C31 C 0.9189(3) 0.7874(2) 0.40351(16) 0.0169(10) Uani 1 1 d . . . . .
C30 C 0.7708(3) 0.7662(2) 0.35605(16) 0.0142(9) Uani 1 1 d . . . . .
C00S C 0.2891(3) 0.8330(2) 0.30785(16) 0.0152(9) Uani 1 1 d . . . . .
N2 N 0.4723(2) 0.70734(19) 0.15847(13) 0.0149(8) Uani 1 1 d . . . . .
C32 C 0.9945(3) 0.7472(3) 0.40570(17) 0.0235(11) Uani 1 1 d . . . . .
H32 H 0.991217 0.697091 0.401923 0.028 Uiso 1 1 calc R U . . .
C37 C 0.8065(3) 0.6986(2) 0.42082(16) 0.0160(9) Uani 1 1 d . . . . .
C00W C 0.5865(3) 0.7643(2) 0.45932(16) 0.0142(9) Uani 1 1 d . . . . .
C00X C 0.2672(3) 0.6536(2) 0.38502(16) 0.0148(9) Uani 1 1 d . . . . .
C36 C 0.9223(3) 0.8608(2) 0.40853(16) 0.0203(10) Uani 1 1 d . . . . .
H36 H 0.870061 0.887769 0.407162 0.024 Uiso 1 1 calc R U . . .
C00Z C 0.2370(3) 0.7852(2) 0.23730(16) 0.0151(9) Uani 1 1 d . . . . .
C010 C 0.3936(3) 0.6610(2) 0.44183(16) 0.0150(9) Uani 1 1 d . . . . .
C29 C 0.7707(3) 0.8080(2) 0.31435(16) 0.0140(9) Uani 1 1 d . . . . .
C1 C 0.6471(3) 0.6560(2) 0.25844(16) 0.0147(9) Uani 1 1 d . . . . .
C014 C 0.2020(3) 0.6631(2) 0.34428(18) 0.0202(10) Uani 1 1 d . . . . .
H014 H 0.210877 0.695885 0.320147 0.024 Uiso 1 1 calc R U . . .
C015 C 0.6006(3) 0.7304(2) 0.50417(16) 0.0160(9) Uani 1 1 d . . . . .
C42 C 0.7220(3) 0.6803(2) 0.39663(16) 0.0145(9) Uani 1 1 d . . . . .
C017 C 0.3664(3) 0.8428(2) 0.38769(16) 0.0146(9) Uani 1 1 d . . . . .
C9 C 0.5263(3) 0.6946(2) 0.20110(16) 0.0131(9) Uani 1 1 d . . . . .
C019 C 0.3033(3) 0.7416(2) 0.26205(16) 0.0156(9) Uani 1 1 d . . . . .
C01A C 0.4772(3) 0.6908(2) 0.45982(16) 0.0153(9) Uani 1 1 d . . . . .
C01B C 0.2495(3) 0.6047(2) 0.42004(17) 0.0192(10) Uani 1 1 d . . . . .
C01C C 0.1653(3) 0.8988(2) 0.25912(16) 0.0157(9) Uani 1 1 d . . . . .
C01D C 0.6448(3) 0.8166(2) 0.44968(16) 0.0150(9) Uani 1 1 d . . . . .
H01D H 0.636338 0.840801 0.419861 0.018 Uiso 1 1 calc R U . . .
C22 C 0.6995(3) 0.7985(2) 0.27752(16) 0.0145(9) Uani 1 1 d . . . . .
C01F C 0.3068(3) 0.8730(2) 0.35133(17) 0.0171(10) Uani 1 1 d . . . . .
C01G C 0.1245(3) 0.6243(3) 0.33938(18) 0.0237(11) Uani 1 1 d . . . . .
H01G H 0.080842 0.630775 0.311659 0.028 Uiso 1 1 calc R U . . .
C38 C 0.8456(3) 0.6659(3) 0.46298(17) 0.0223(11) Uani 1 1 d . . . . .
H38 H 0.901286 0.680352 0.479933 0.027 Uiso 1 1 calc R U . . .
C8 C 0.5949(3) 0.6441(2) 0.21482(16) 0.0147(9) Uani 1 1 d . . . . .
C01J C 0.7156(3) 0.8316(3) 0.48541(17) 0.0209(10) Uani 1 1 d . . . . .
H01J H 0.756467 0.866781 0.479682 0.025 Uiso 1 1 calc R U . . .
C01K C 0.3217(3) 0.6768(2) 0.24288(16) 0.0169(10) Uani 1 1 d . . . . .
H01K H 0.366284 0.646495 0.259170 0.020 Uiso 1 1 calc R U . . .
C01L C 0.1896(3) 0.7675(2) 0.19260(16) 0.0185(10) Uani 1 1 d . . . . .
H01L H 0.146680 0.798590 0.175622 0.022 Uiso 1 1 calc R U . . .
C28 C 0.7948(3) 0.8720(2) 0.24227(17) 0.0175(10) Uani 1 1 d . . . . .
C35 C 1.0037(3) 0.8937(3) 0.41561(18) 0.0280(12) Uani 1 1 d . . . . .
H35 H 1.007167 0.943993 0.418486 0.034 Uiso 1 1 calc R U . . .
C34 C 1.0803(4) 0.8543(3) 0.41854(19) 0.0335(13) Uani 1 1 d . . . . .
H34 H 1.135654 0.877467 0.423977 0.040 Uiso 1 1 calc R U . . .
C01P C 0.7289(3) 0.7969(2) 0.52961(17) 0.0198(10) Uani 1 1 d . . . . .
H01P H 0.778500 0.808769 0.553093 0.024 Uiso 1 1 calc R U . . .
C01Q C 0.4281(3) 0.8784(3) 0.47535(17) 0.0209(10) Uani 1 1 d . . . . .
H01Q H 0.461019 0.835938 0.482561 0.025 Uiso 1 1 calc R U . . .
C01R C 0.2078(3) 0.7025(2) 0.17408(17) 0.0202(10) Uani 1 1 d . . . . .
H01R H 0.176005 0.687854 0.143906 0.024 Uiso 1 1 calc R U . . .
C01S C 0.1712(3) 0.5665(3) 0.41479(19) 0.0239(11) Uani 1 1 d . . . . .
H01S H 0.160780 0.534241 0.438881 0.029 Uiso 1 1 calc R U . . .
C33 C 1.0756(3) 0.7818(3) 0.41355(19) 0.0303(12) Uani 1 1 d . . . . .
H33 H 1.128007 0.754834 0.415457 0.036 Uiso 1 1 calc R U . . .
C11 C 0.4194(3) 0.6006(2) 0.11361(17) 0.0186(10) Uani 1 1 d . . . . .
H11 H 0.402449 0.580709 0.141361 0.022 Uiso 1 1 calc R U . . .
C39 C 0.7985(3) 0.6106(3) 0.47904(19) 0.0279(12) Uani 1 1 d . . . . .
H39 H 0.823064 0.586217 0.507561 0.033 Uiso 1 1 calc R U . . .
C15 C 0.4882(3) 0.6955(3) 0.07600(17) 0.0213(10) Uani 1 1 d . . . . .
H15 H 0.517645 0.739991 0.078166 0.026 Uiso 1 1 calc R U . . .
C01X C 0.1019(3) 0.9031(2) 0.28744(17) 0.0191(10) Uani 1 1 d . . . . .
H01X H 0.098399 0.867792 0.310942 0.023 Uiso 1 1 calc R U . . .
C41 C 0.6763(3) 0.6240(2) 0.41305(17) 0.0196(10) Uani 1 1 d . . . . .
H41 H 0.620305 0.609650 0.396488 0.023 Uiso 1 1 calc R U . . .
C01Z C 0.3766(3) 0.8877(2) 0.42941(16) 0.0169(10) Uani 1 1 d . . . . .
C16 C 0.4316(3) 0.7728(2) 0.16242(16) 0.0155(9) Uani 1 1 d . . . . .
C021 C 0.5137(3) 0.6404(2) 0.54267(16) 0.0155(9) Uani 1 1 d . . . . .
C022 C 0.6714(3) 0.7456(2) 0.53963(17) 0.0192(10) Uani 1 1 d . . . . .
H022 H 0.679983 0.721812 0.569613 0.023 Uiso 1 1 calc R U . . .
C40 C 0.7163(3) 0.5902(3) 0.45445(19) 0.0247(11) Uani 1 1 d . . . . .
H40 H 0.686844 0.551798 0.466496 0.030 Uiso 1 1 calc R U . . .
C14 C 0.4712(3) 0.6584(3) 0.03272(18) 0.0245(11) Uani 1 1 d . . . . .
H14 H 0.488369 0.677842 0.004903 0.029 Uiso 1 1 calc R U . . .
C20 C 0.4375(3) 0.8641(2) 0.22264(17) 0.0181(10) Uani 1 1 d . . . . .
H20 H 0.457454 0.881984 0.253967 0.022 Uiso 1 1 calc R U . . .
C026 C 0.1698(3) 0.9477(2) 0.22328(17) 0.0186(10) Uani 1 1 d . . . . .
H026 H 0.213289 0.943435 0.203667 0.022 Uiso 1 1 calc R U . . .
C10 C 0.4612(3) 0.6661(2) 0.11561(16) 0.0168(10) Uani 1 1 d . . . . .
C028 C 0.1097(3) 1.0033(2) 0.21642(17) 0.0193(10) Uani 1 1 d . . . . .
H028 H 0.111365 1.037076 0.191734 0.023 Uiso 1 1 calc R U . . .
C12 C 0.4031(3) 0.5648(3) 0.07033(18) 0.0223(11) Uani 1 1 d . . . . .
H12 H 0.373530 0.520342 0.068141 0.027 Uiso 1 1 calc R U . . .
C02A C 0.3268(3) 0.9510(2) 0.42156(17) 0.0201(10) Uani 1 1 d . . . . .
C27 C 0.8216(3) 0.9130(3) 0.20670(17) 0.0212(10) Uani 1 1 d . . . . .
H27 H 0.876476 0.936922 0.212345 0.025 Uiso 1 1 calc R U . . .
C19 C 0.3827(3) 0.9040(2) 0.18839(18) 0.0202(10) Uani 1 1 d . . . . .
H19 H 0.365900 0.950246 0.196736 0.024 Uiso 1 1 calc R U . . .
C4 C 0.8609(3) 0.5567(3) 0.30083(18) 0.0237(11) Uani 1 1 d . . . . .
H4 H 0.909079 0.554166 0.326647 0.028 Uiso 1 1 calc R U . . .
C02E C 0.0473(3) 1.0093(2) 0.24562(17) 0.0197(10) Uani 1 1 d . . . . .
H02E H 0.006911 1.047773 0.241279 0.024 Uiso 1 1 calc R U . . .
C13 C 0.4293(3) 0.5931(3) 0.03049(18) 0.0249(11) Uani 1 1 d . . . . .
H13 H 0.418610 0.567587 0.001139 0.030 Uiso 1 1 calc R U . . .
C3 C 0.7944(3) 0.6039(2) 0.30275(17) 0.0176(10) Uani 1 1 d . . . . .
H3 H 0.796984 0.633701 0.329984 0.021 Uiso 1 1 calc R U . . .
C23 C 0.7136(3) 0.8359(2) 0.23515(16) 0.0155(9) Uani 1 1 d . . . . .
C02I C 0.2725(3) 0.6577(2) 0.19909(17) 0.0190(10) Uani 1 1 d . . . . .
H02I H 0.282948 0.613029 0.185591 0.023 Uiso 1 1 calc R U . . .
C02J C 0.1098(3) 0.5764(3) 0.3743(2) 0.0272(12) Uani 1 1 d . . . . .
H02J H 0.056514 0.550174 0.370008 0.033 Uiso 1 1 calc R U . . .
C2 C 0.7224(3) 0.6090(2) 0.26501(17) 0.0163(9) Uani 1 1 d . . . . .
C17 C 0.3756(3) 0.8118(2) 0.12834(17) 0.0195(10) Uani 1 1 d . . . . .
H17 H 0.354950 0.793755 0.097128 0.023 Uiso 1 1 calc R U . . .
C7 C 0.7217(3) 0.5638(2) 0.22535(17) 0.0167(10) Uani 1 1 d . . . . .
C02N C 0.0434(3) 0.9591(2) 0.28142(18) 0.0204(10) Uani 1 1 d . . . . .
H02N H 0.000732 0.963527 0.301518 0.024 Uiso 1 1 calc R U . . .
C21 C 0.4621(3) 0.7971(2) 0.20930(16) 0.0145(9) Uani 1 1 d . . . . .
C02P C 0.3308(3) 1.0040(3) 0.45632(19) 0.0231(11) Uani 1 1 d . . . . .
H02P H 0.297818 1.046595 0.449895 0.028 Uiso 1 1 calc R U . . .
C02Q C 0.4776(3) 0.6718(3) 0.57858(18) 0.0233(11) Uani 1 1 d . . . . .
H02Q H 0.465506 0.721266 0.577717 0.028 Uiso 1 1 calc R U . . .
C02R C 0.4309(3) 0.9302(3) 0.50964(18) 0.0261(12) Uani 1 1 d . . . . .
H02R H 0.465628 0.923040 0.540384 0.031 Uiso 1 1 calc R U . . .
C02S C 0.8858(4) 0.7028(3) 0.2214(2) 0.0311(13) Uani 1 1 d . . . . .
H02A H 0.852865 0.721495 0.245632 0.037 Uiso 1 1 calc R U . . .
H02B H 0.893088 0.650940 0.226521 0.037 Uiso 1 1 calc R U . . .
C18 C 0.3514(3) 0.8788(3) 0.14224(18) 0.0218(11) Uani 1 1 d . . . . .
H18 H 0.313234 0.907534 0.120189 0.026 Uiso 1 1 calc R U . . .
C25 C 0.6864(3) 0.8819(3) 0.15465(17) 0.0221(11) Uani 1 1 d . . . . .
H25 H 0.649431 0.885450 0.124243 0.027 Uiso 1 1 calc R U . . .
C26 C 0.7661(3) 0.9181(3) 0.16287(17) 0.0221(11) Uani 1 1 d . . . . .
H26 H 0.782515 0.946499 0.138227 0.027 Uiso 1 1 calc R U . . .
C6 C 0.7887(3) 0.5149(2) 0.22297(17) 0.0192(10) Uani 1 1 d . . . . .
H6 H 0.786469 0.484660 0.196013 0.023 Uiso 1 1 calc R U . . .
C24 C 0.6605(3) 0.8412(2) 0.18974(17) 0.0201(10) Uani 1 1 d . . . . .
H24 H 0.606304 0.816362 0.183272 0.024 Uiso 1 1 calc R U . . .
C5 C 0.8586(3) 0.5118(3) 0.26098(19) 0.0232(11) Uani 1 1 d . . . . .
H5 H 0.905061 0.479121 0.260106 0.028 Uiso 1 1 calc R U . . .
C02Z C 1.0273(4) 0.5170(3) 0.1645(2) 0.0377(14) Uani 1 1 d . . . . .
H02C H 1.063157 0.495986 0.142420 0.045 Uiso 1 1 calc R U . . .
H02D H 0.981146 0.482309 0.168631 0.045 Uiso 1 1 calc R U . . .
C030 C 0.4592(4) 0.6302(3) 0.61600(19) 0.0293(12) Uani 1 1 d . . . . .
H030 H 0.434983 0.651155 0.641203 0.035 Uiso 1 1 calc R U . . .
C031 C 0.5337(4) 0.5698(3) 0.54390(19) 0.0270(12) Uani 1 1 d . . . . .
H031 H 0.560207 0.549294 0.519425 0.032 Uiso 1 1 calc R U . . .
C032 C 0.4764(3) 0.5586(3) 0.61621(19) 0.0254(11) Uani 1 1 d . . . . .
H032 H 0.461247 0.529857 0.641006 0.030 Uiso 1 1 calc R U . . .
C033 C 0.3836(3) 0.9932(3) 0.50003(19) 0.0272(12) Uani 1 1 d . . . . .
H033 H 0.387871 1.028985 0.523941 0.033 Uiso 1 1 calc R U . . .
C034 C 0.7607(3) 0.5576(3) 0.0847(2) 0.0300(12) Uani 1 1 d . . . . .
H03A H 0.803465 0.577372 0.066062 0.036 Uiso 1 1 calc R U . . .
H03B H 0.762071 0.587563 0.113471 0.036 Uiso 1 1 calc R U . . .
C035 C 0.5148(4) 0.5279(3) 0.5814(2) 0.0307(13) Uani 1 1 d . . . . .
H035 H 0.528513 0.478691 0.582780 0.037 Uiso 1 1 calc R U . . .
C036 C 0.2245(5) 0.7219(5) 0.5518(3) 0.070(2) Uani 1 1 d . . . . .
H03C H 0.203772 0.751455 0.576465 0.085 Uiso 1 1 calc R U . . .
H03D H 0.267585 0.687472 0.568636 0.085 Uiso 1 1 calc R U . . .

loop_
_atom_site_aniso_label
_atom_site_aniso_U_11
_atom_site_aniso_U_22
_atom_site_aniso_U_33
_atom_site_aniso_U_23
_atom_site_aniso_U_13
_atom_site_aniso_U_12
Ir1 0.01179(9) 0.01255(8) 0.01224(9) 0.00081(6) 0.00007(6) -0.00058(6)
Ir2 0.01204(8) 0.01248(8) 0.01140(8) -0.00017(6) -0.00032(6) 0.00022(6)
Cl1 0.0130(5) 0.0134(5) 0.0158(5) -0.0006(4) 0.0005(4) -0.0008(4)
Cl2 0.0166(5) 0.0141(5) 0.0146(5) 0.0003(4) 0.0014(4) -0.0012(4)
S005 0.0150(6) 0.0207(6) 0.0171(6) 0.0020(5) 0.0010(5) -0.0044(5)
S006 0.0168(6) 0.0209(6) 0.0203(6) 0.0049(5) 0.0009(5) -0.0027(5)
S007 0.0165(6) 0.0174(5) 0.0167(6) -0.0026(4) 0.0013(5) 0.0012(4)
S008 0.0197(6) 0.0167(5) 0.0229(6) -0.0024(5) 0.0011(5) 0.0036(5)
Cl09 0.0486(9) 0.0286(7) 0.0308(8) -0.0035(6) 0.0108(7) 0.0011(6)
Cl0A 0.0295(7) 0.0443(8) 0.0429(9) -0.0021(7) 0.0059(6) -0.0082(6)
Cl0B 0.0393(8) 0.0307(7) 0.0390(8) -0.0026(6) -0.0041(6) 0.0043(6)
Cl0C 0.0435(9) 0.0582(10) 0.0353(9) -0.0042(7) 0.0034(7) -0.0025(8)
Cl0D 0.0567(11) 0.0369(8) 0.0599(11) -0.0012(8) 0.0123(9) 0.0019(7)
Cl0E 0.0626(11) 0.0396(8) 0.0380(9) -0.0006(7) -0.0154(8) 0.0076(8)
Cl0F 0.0486(10) 0.0527(9) 0.0355(9) 0.0170(7) -0.0086(7) -0.0094(8)
Cl0G 0.0338(8) 0.0516(10) 0.0578(11) -0.0073(8) -0.0077(8) 0.0013(7)
N5 0.0116(18) 0.0149(18) 0.0146(19) 0.0005(15) -0.0022(15) -0.0011(15)
N3 0.017(2) 0.0152(18) 0.0104(18) 0.0017(15) -0.0004(15) 0.0008(15)
N4 0.0151(19) 0.0158(18) 0.0167(19) 0.0015(15) 0.0004(15) -0.0031(15)
N7 0.0107(18) 0.0180(18) 0.0129(18) -0.0006(15) 0.0000(14) -0.0004(15)
N1 0.0136(18) 0.0159(18) 0.0111(18) 0.0022(15) -0.0016(14) -0.0013(15)
N6 0.018(2) 0.0168(19) 0.0123(19) -0.0018(15) 0.0005(15) 0.0024(15)
N8 0.017(2) 0.0185(19) 0.012(2) 0.0034(15) -0.0019(16) -0.0031(16)
C00P 0.016(2) 0.015(2) 0.014(2) -0.0028(17) -0.0022(18) 0.0011(18)
C31 0.015(2) 0.024(2) 0.010(2) 0.0014(18) -0.0025(17) -0.0030(19)
C30 0.015(2) 0.012(2) 0.015(2) -0.0004(17) 0.0006(17) 0.0006(17)
C00S 0.013(2) 0.016(2) 0.015(2) 0.0025(18) -0.0030(18) 0.0033(17)
N2 0.015(2) 0.0149(18) 0.0137(19) -0.0005(15) 0.0000(15) -0.0005(15)
C32 0.022(3) 0.026(3) 0.022(3) -0.002(2) 0.001(2) 0.000(2)
C37 0.016(2) 0.017(2) 0.015(2) 0.0026(18) 0.0023(18) 0.0021(18)
C00W 0.010(2) 0.015(2) 0.016(2) -0.0022(18) -0.0022(17) -0.0008(17)
C00X 0.015(2) 0.016(2) 0.013(2) -0.0045(18) 0.0012(18) 0.0008(17)
C36 0.024(3) 0.023(2) 0.013(2) 0.0007(19) -0.0016(19) -0.004(2)
C00Z 0.012(2) 0.015(2) 0.017(2) -0.0003(18) 0.0010(18) 0.0033(17)
C010 0.016(2) 0.014(2) 0.015(2) -0.0007(17) 0.0033(18) -0.0010(17)
C29 0.013(2) 0.014(2) 0.014(2) 0.0005(17) 0.0006(17) -0.0049(17)
C1 0.011(2) 0.016(2) 0.018(2) 0.0045(18) 0.0034(18) -0.0017(17)
C014 0.019(2) 0.021(2) 0.020(3) -0.006(2) 0.004(2) -0.0035(19)
C015 0.014(2) 0.015(2) 0.019(2) 0.0018(18) 0.0010(18) 0.0009(18)
C42 0.018(2) 0.015(2) 0.012(2) -0.0001(17) 0.0066(18) 0.0042(18)
C017 0.013(2) 0.017(2) 0.015(2) -0.0004(18) 0.0065(18) -0.0009(17)
C9 0.010(2) 0.015(2) 0.013(2) 0.0013(17) 0.0008(17) -0.0023(17)
C019 0.015(2) 0.017(2) 0.013(2) 0.0013(18) -0.0018(17) -0.0017(18)
C01A 0.016(2) 0.016(2) 0.011(2) 0.0041(17) -0.0024(18) 0.0003(18)
C01B 0.014(2) 0.022(2) 0.020(3) 0.001(2) 0.002(2) 0.0015(19)
C01C 0.016(2) 0.013(2) 0.016(2) -0.0019(18) -0.0019(18) 0.0030(17)
C01D 0.018(2) 0.015(2) 0.010(2) 0.0018(17) -0.0024(18) -0.0013(17)
C22 0.014(2) 0.016(2) 0.013(2) 0.0007(17) 0.0011(18) 0.0001(17)
C01F 0.019(2) 0.014(2) 0.018(2) -0.0014(18) 0.0017(19) 0.0016(18)
C01G 0.013(2) 0.032(3) 0.024(3) -0.003(2) -0.003(2) -0.002(2)
C38 0.020(3) 0.027(3) 0.018(3) 0.003(2) -0.001(2) -0.002(2)
C8 0.014(2) 0.014(2) 0.016(2) -0.0016(18) 0.0034(18) 0.0039(17)
C01J 0.017(2) 0.021(2) 0.023(3) -0.002(2) -0.001(2) -0.0025(19)
C01K 0.014(2) 0.019(2) 0.018(2) 0.0031(19) 0.0032(19) 0.0015(18)
C01L 0.017(2) 0.022(2) 0.015(2) 0.0045(19) -0.0007(18) 0.0012(19)
C28 0.015(2) 0.018(2) 0.019(2) 0.0000(19) 0.0032(19) 0.0012(19)
C35 0.029(3) 0.033(3) 0.022(3) -0.002(2) 0.002(2) -0.009(2)
C34 0.023(3) 0.051(4) 0.027(3) -0.002(3) 0.003(2) -0.016(3)
C01P 0.018(2) 0.018(2) 0.019(3) -0.0016(19) -0.0059(19) 0.0002(19)
C01Q 0.017(2) 0.028(3) 0.017(2) -0.007(2) -0.0002(19) 0.001(2)
C01R 0.020(2) 0.025(2) 0.014(2) 0.0001(19) -0.0016(19) -0.005(2)
C01S 0.022(3) 0.020(2) 0.030(3) 0.002(2) 0.007(2) -0.003(2)
C33 0.018(3) 0.047(3) 0.026(3) 0.002(3) 0.003(2) 0.002(2)
C11 0.016(2) 0.022(2) 0.017(2) 0.0001(19) 0.0015(19) 0.0026(19)
C39 0.023(3) 0.034(3) 0.025(3) 0.012(2) -0.002(2) 0.009(2)
C15 0.022(3) 0.021(2) 0.019(3) -0.004(2) 0.001(2) -0.004(2)
C01X 0.016(2) 0.020(2) 0.021(3) 0.0034(19) 0.0019(19) -0.0003(19)
C41 0.017(2) 0.018(2) 0.024(3) 0.0035(19) 0.002(2) -0.0005(19)
C01Z 0.016(2) 0.019(2) 0.016(2) -0.0040(19) 0.0048(18) -0.0016(18)
C16 0.012(2) 0.016(2) 0.019(2) 0.0022(18) 0.0026(18) -0.0010(17)
C021 0.013(2) 0.023(2) 0.010(2) 0.0049(18) -0.0005(17) -0.0002(18)
C022 0.020(2) 0.019(2) 0.016(2) 0.0055(19) -0.0020(18) 0.0020(19)
C40 0.023(3) 0.024(3) 0.028(3) 0.007(2) 0.005(2) 0.001(2)
C14 0.030(3) 0.027(3) 0.016(3) -0.001(2) 0.003(2) 0.005(2)
C20 0.016(2) 0.024(2) 0.014(2) 0.0012(19) 0.0004(18) -0.0005(19)
C026 0.017(2) 0.020(2) 0.017(2) -0.0002(19) 0.0000(19) 0.0042(19)
C10 0.017(2) 0.018(2) 0.013(2) -0.0011(18) -0.0034(18) 0.0052(18)
C028 0.024(3) 0.018(2) 0.014(2) 0.0009(18) -0.0033(19) 0.0010(19)
C12 0.015(2) 0.022(2) 0.028(3) -0.005(2) -0.003(2) 0.0054(19)
C02A 0.020(3) 0.020(2) 0.020(3) -0.001(2) 0.003(2) -0.0001(19)
C27 0.019(3) 0.024(2) 0.021(3) 0.001(2) 0.004(2) -0.005(2)
C19 0.016(2) 0.019(2) 0.025(3) 0.002(2) 0.003(2) 0.0015(19)
C4 0.020(3) 0.024(3) 0.025(3) 0.002(2) 0.000(2) 0.003(2)
C02E 0.014(2) 0.016(2) 0.026(3) 0.001(2) -0.004(2) 0.0037(18)
C13 0.024(3) 0.028(3) 0.019(3) -0.007(2) -0.008(2) 0.009(2)
C3 0.014(2) 0.021(2) 0.018(2) -0.0011(19) 0.0022(18) 0.0000(18)
C23 0.017(2) 0.014(2) 0.016(2) 0.0010(18) 0.0050(18) 0.0028(18)
C02I 0.023(3) 0.019(2) 0.017(2) -0.0016(19) 0.006(2) -0.0029(19)
C02J 0.014(2) 0.030(3) 0.038(3) -0.005(2) 0.005(2) -0.008(2)
C2 0.013(2) 0.017(2) 0.019(2) 0.0013(18) 0.0036(18) -0.0029(18)
C17 0.020(2) 0.016(2) 0.020(3) 0.0022(19) -0.003(2) -0.0012(19)
C7 0.017(2) 0.013(2) 0.020(2) 0.0022(18) 0.0049(19) 0.0004(18)
C02N 0.014(2) 0.019(2) 0.027(3) -0.005(2) 0.001(2) -0.0004(19)
C21 0.012(2) 0.018(2) 0.014(2) 0.0011(18) 0.0027(17) -0.0025(17)
C02P 0.017(3) 0.020(2) 0.033(3) -0.008(2) 0.007(2) -0.0013(19)
C02Q 0.029(3) 0.021(2) 0.021(3) 0.001(2) 0.007(2) -0.002(2)
C02R 0.025(3) 0.039(3) 0.014(2) -0.010(2) 0.001(2) 0.000(2)
C02S 0.035(3) 0.028(3) 0.031(3) 0.003(2) 0.006(2) -0.004(2)
C18 0.019(3) 0.022(2) 0.021(3) 0.005(2) -0.003(2) 0.003(2)
C25 0.025(3) 0.027(3) 0.015(2) 0.005(2) 0.003(2) -0.001(2)
C26 0.025(3) 0.027(3) 0.014(2) 0.006(2) 0.003(2) -0.007(2)
C6 0.019(2) 0.020(2) 0.020(3) -0.0002(19) 0.006(2) 0.0026(19)
C24 0.023(3) 0.021(2) 0.016(2) -0.0005(19) 0.003(2) -0.003(2)
C5 0.014(2) 0.024(2) 0.034(3) 0.003(2) 0.009(2) 0.006(2)
C02Z 0.039(4) 0.029(3) 0.043(4) -0.006(3) 0.002(3) 0.001(3)
C030 0.033(3) 0.036(3) 0.020(3) 0.002(2) 0.008(2) 0.003(2)
C031 0.034(3) 0.025(3) 0.023(3) 0.005(2) 0.010(2) 0.005(2)
C032 0.023(3) 0.030(3) 0.023(3) 0.007(2) 0.004(2) -0.001(2)
C033 0.024(3) 0.031(3) 0.026(3) -0.014(2) 0.003(2) -0.004(2)
C034 0.025(3) 0.028(3) 0.036(3) -0.006(2) 0.004(2) -0.001(2)
C035 0.037(3) 0.023(3) 0.035(3) 0.011(2) 0.014(3) 0.008(2)
C036 0.061(5) 0.107(7) 0.039(4) -0.002(4) -0.002(4) -0.038(5)

loop_
_atom_type_symbol
_atom_type_description
_atom_type_scat_dispersion_real
_atom_type_scat_dispersion_imag
_atom_type_scat_source
C C 0.0033 0.0016 'International Tables Vol C Tables 4.2.6.8 and 6.1.1.4'
H H 0.0000 0.0000 'International Tables Vol C Tables 4.2.6.8 and 6.1.1.4'
Cl Cl 0.1484 0.1585 'International Tables Vol C Tables 4.2.6.8 and 6.1.1.4'
Ir Ir -1.4442 7.9887 'International Tables Vol C Tables 4.2.6.8 and 6.1.1.4'
N N 0.0061 0.0033 'International Tables Vol C Tables 4.2.6.8 and 6.1.1.4'
S S 0.1246 0.1234 'International Tables Vol C Tables 4.2.6.8 and 6.1.1.4'

loop_
_geom_angle_atom_site_label_1
_geom_angle_atom_site_label_2
_geom_angle_atom_site_label_3
_geom_angle
_geom_angle_site_symmetry_1
_geom_angle_site_symmetry_3
_geom_angle_publ_flag
Cl2 Ir1 Cl1 82.13(4) . . ?
N3 Ir1 Cl1 92.73(11) . . ?
N3 Ir1 Cl2 90.11(11) . . ?
N1 Ir1 Cl1 91.20(10) . . ?
N1 Ir1 Cl2 93.27(11) . . ?
N1 Ir1 N3 175.13(15) . . ?
C1 Ir1 Cl1 94.25(12) . . ?
C1 Ir1 Cl2 172.35(13) . . ?
C1 Ir1 N3 96.82(16) . . ?
C1 Ir1 N1 80.02(16) . . ?
C1 Ir1 C22 89.39(18) . . ?
C22 Ir1 Cl1 172.65(13) . . ?
C22 Ir1 Cl2 94.98(13) . . ?
C22 Ir1 N3 80.49(16) . . ?
C22 Ir1 N1 95.72(16) . . ?
Cl1 Ir2 Cl2 82.45(4) . . ?
N5 Ir2 Cl1 93.19(11) . . ?
N5 Ir2 Cl2 90.34(10) . . ?
N5 Ir2 N7 175.42(14) . . ?
N7 Ir2 Cl1 90.32(10) . . ?
N7 Ir2 Cl2 93.05(10) . . ?
C00P Ir2 Cl1 93.24(13) . . ?
C00P Ir2 Cl2 172.00(13) . . ?
C00P Ir2 N5 96.65(16) . . ?
C00P Ir2 N7 80.19(16) . . ?
C00P Ir2 C017 94.41(18) . . ?
C017 Ir2 Cl1 170.17(13) . . ?
C017 Ir2 Cl2 90.65(13) . . ?
C017 Ir2 N5 79.81(16) . . ?
C017 Ir2 N7 97.05(16) . . ?
Ir2 Cl1 Ir1 97.87(4) . . ?
Ir1 Cl2 Ir2 97.48(4) . . ?
C28 S005 C29 89.9(2) . . ?
C01B S006 C010 89.6(2) . . ?
C8 S007 C7 89.3(2) . . ?
C02A S008 C01F 89.8(2) . . ?
C00S N5 Ir2 113.6(3) . . ?
C00S N5 C019 106.8(4) . . ?
C019 N5 Ir2 139.5(3) . . ?
C30 N3 Ir1 113.1(3) . . ?
C30 N3 C42 107.0(4) . . ?
C42 N3 Ir1 139.5(3) . . ?
C30 N4 C31 124.6(4) . . ?
C30 N4 C37 107.9(4) . . ?
C37 N4 C31 127.3(4) . . ?
C00W N7 Ir2 140.2(3) . . ?
C01A N7 Ir2 112.9(3) . . ?
C01A N7 C00W 106.6(4) . . ?
C9 N1 Ir1 113.6(3) . . ?
C9 N1 C21 106.8(4) . . ?
C21 N1 Ir1 138.8(3) . . ?
C00S N6 C00Z 107.0(4) . . ?
C00S N6 C01C 125.8(4) . . ?
C00Z N6 C01C 126.9(4) . . ?
C015 N8 C021 126.3(4) . . ?
C01A N8 C015 107.2(4) . . ?
C01A N8 C021 126.3(4) . . ?
C00X C00P Ir2 137.2(3) . . ?
C010 C00P Ir2 114.0(3) . . ?
C010 C00P C00X 108.7(4) . . ?
C32 C31 N4 119.8(4) . . ?
C32 C31 C36 121.5(4) . . ?
C36 C31 N4 118.7(4) . . ?
N3 C30 N4 111.0(4) . . ?
N3 C30 C29 116.9(4) . . ?
N4 C30 C29 131.5(4) . . ?
N5 C00S N6 112.0(4) . . ?
N5 C00S C01F 116.7(4) . . ?
N6 C00S C01F 131.3(4) . . ?
C9 N2 C16 107.3(4) . . ?
C9 N2 C10 128.5(4) . . ?
C16 N2 C10 124.0(4) . . ?
C31 C32 H32 120.6 . . ?
C31 C32 C33 118.8(5) . . ?
C33 C32 H32 120.6 . . ?
N4 C37 C42 106.1(4) . . ?
N4 C37 C38 131.3(4) . . ?
C38 C37 C42 122.6(4) . . ?
N7 C00W C015 108.5(4) . . ?
C01D C00W N7 131.7(4) . . ?
C01D C00W C015 119.7(4) . . ?
C014 C00X C00P 129.7(4) . . ?
C014 C00X C01B 117.4(4) . . ?
C01B C00X C00P 112.9(4) . . ?
C31 C36 H36 120.8 . . ?
C31 C36 C35 118.4(5) . . ?
C35 C36 H36 120.8 . . ?
N6 C00Z C019 106.4(4) . . ?
C01L C00Z N6 130.9(4) . . ?
C01L C00Z C019 122.7(4) . . ?
C00P C010 S006 116.2(3) . . ?
C00P C010 C01A 115.2(4) . . ?
C01A C010 S006 128.5(3) . . ?
C30 C29 S005 128.7(3) . . ?
C22 C29 S005 114.6(3) . . ?
C22 C29 C30 116.1(4) . . ?
C8 C1 Ir1 114.3(3) . . ?
C8 C1 C2 110.5(4) . . ?
C2 C1 Ir1 135.2(3) . . ?
C00X C014 H014 120.1 . . ?
C01G C014 C00X 119.8(5) . . ?
C01G C014 H014 120.1 . . ?
N8 C015 C00W 106.1(4) . . ?
C022 C015 N8 131.1(4) . . ?
C022 C015 C00W 122.8(4) . . ?
N3 C42 C37 108.0(4) . . ?
C41 C42 N3 131.7(4) . . ?
C41 C42 C37 120.2(4) . . ?
C01F C017 Ir2 113.8(3) . . ?
C01F C017 C01Z 109.6(4) . . ?
C01Z C017 Ir2 136.1(3) . . ?
N1 C9 N2 111.2(4) . . ?
N1 C9 C8 116.1(4) . . ?
N2 C9 C8 132.0(4) . . ?
N5 C019 C00Z 107.8(4) . . ?
C01K C019 N5 132.0(4) . . ?
C01K C019 C00Z 120.1(4) . . ?
N7 C01A N8 111.6(4) . . ?
N7 C01A C010 117.4(4) . . ?
N8 C01A C010 130.8(4) . . ?
C00X C01B S006 112.6(3) . . ?
C01S C01B S006 125.2(4) . . ?
C01S C01B C00X 122.2(4) . . ?
C01X C01C N6 119.7(4) . . ?
C01X C01C C026 121.7(4) . . ?
C026 C01C N6 118.6(4) . . ?
C00W C01D H01D 121.4 . . ?
C01J C01D C00W 117.2(4) . . ?
C01J C01D H01D 121.4 . . ?
C29 C22 Ir1 112.9(3) . . ?
C29 C22 C23 110.4(4) . . ?
C23 C22 Ir1 136.7(3) . . ?
C00S C01F S008 129.0(3) . . ?
C017 C01F S008 115.5(3) . . ?
C017 C01F C00S 115.5(4) . . ?
C014 C01G H01G 119.4 . . ?
C02J C01G C014 121.2(5) . . ?
C02J C01G H01G 119.4 . . ?
C37 C38 H38 122.0 . . ?
C37 C38 C39 116.1(4) . . ?
C39 C38 H38 122.0 . . ?
C1 C8 S007 115.5(3) . . ?
C1 C8 C9 115.4(4) . . ?
C9 C8 S007 128.5(3) . . ?
C01D C01J H01J 118.9 . . ?
C01D C01J C01P 122.3(4) . . ?
C01P C01J H01J 118.9 . . ?
C019 C01K H01K 121.2 . . ?
C02I C01K C019 117.5(4) . . ?
C02I C01K H01K 121.2 . . ?
C00Z C01L H01L 121.7 . . ?
C01R C01L C00Z 116.7(4) . . ?
C01R C01L H01L 121.7 . . ?
C27 C28 S005 124.6(4) . . ?
C27 C28 C23 122.4(4) . . ?
C23 C28 S005 113.0(4) . . ?
C36 C35 H35 119.5 . . ?
C34 C35 C36 121.0(5) . . ?
C34 C35 H35 119.5 . . ?
C35 C34 H34 120.1 . . ?
C33 C34 C35 119.8(5) . . ?
C33 C34 H34 120.1 . . ?
C01J C01P H01P 119.5 . . ?
C022 C01P C01J 121.0(4) . . ?
C022 C01P H01P 119.5 . . ?
C01Z C01Q H01Q 119.7 . . ?
C02R C01Q H01Q 119.7 . . ?
C02R C01Q C01Z 120.5(5) . . ?
C01L C01R H01R 119.5 . . ?
C01L C01R C02I 121.1(4) . . ?
C02I C01R H01R 119.5 . . ?
C01B C01S H01S 120.6 . . ?
C02J C01S C01B 118.8(5) . . ?
C02J C01S H01S 120.6 . . ?
C32 C33 H33 119.7 . . ?
C34 C33 C32 120.5(5) . . ?
C34 C33 H33 119.7 . . ?
C10 C11 H11 120.7 . . ?
C12 C11 H11 120.7 . . ?
C12 C11 C10 118.6(5) . . ?
C38 C39 H39 119.1 . . ?
C40 C39 C38 121.8(5) . . ?
C40 C39 H39 119.1 . . ?
C14 C15 H15 120.7 . . ?
C10 C15 H15 120.7 . . ?
C10 C15 C14 118.6(5) . . ?
C01C C01X H01X 120.3 . . ?
C01C C01X C02N 119.5(4) . . ?
C02N C01X H01X 120.3 . . ?
C42 C41 H41 121.5 . . ?
C40 C41 C42 117.1(4) . . ?
C40 C41 H41 121.5 . . ?
C01Q C01Z C017 130.4(4) . . ?
C01Q C01Z C02A 116.9(4) . . ?
C02A C01Z C017 112.8(4) . . ?
N2 C16 C21 106.4(4) . . ?
C17 C16 N2 130.2(4) . . ?
C17 C16 C21 123.3(4) . . ?
C02Q C021 N8 119.2(4) . . ?
C031 C021 N8 119.6(4) . . ?
C031 C021 C02Q 121.2(5) . . ?
C015 C022 H022 121.5 . . ?
C01P C022 C015 117.0(4) . . ?
C01P C022 H022 121.5 . . ?
C39 C40 H40 119.0 . . ?
C41 C40 C39 122.0(5) . . ?
C41 C40 H40 119.0 . . ?
C15 C14 H14 120.1 . . ?
C13 C14 C15 119.8(5) . . ?
C13 C14 H14 120.1 . . ?
C19 C20 H20 121.2 . . ?
C21 C20 H20 121.2 . . ?
C21 C20 C19 117.5(4) . . ?
C01C C026 H026 120.6 . . ?
C01C C026 C028 118.9(5) . . ?
C028 C026 H026 120.6 . . ?
C11 C10 N2 120.1(4) . . ?
C15 C10 N2 117.9(4) . . ?
C15 C10 C11 121.9(4) . . ?
C026 C028 H028 120.0 . . ?
C02E C028 C026 119.9(4) . . ?
C02E C028 H028 120.0 . . ?
C11 C12 H12 119.8 . . ?
C13 C12 C11 120.5(5) . . ?
C13 C12 H12 119.8 . . ?
C01Z C02A S008 112.3(3) . . ?
C02P C02A S008 125.3(4) . . ?
C02P C02A C01Z 122.4(5) . . ?
C28 C27 H27 120.9 . . ?
C26 C27 C28 118.3(4) . . ?
C26 C27 H27 120.9 . . ?
C20 C19 H19 118.7 . . ?
C20 C19 C18 122.6(4) . . ?
C18 C19 H19 118.7 . . ?
C3 C4 H4 119.7 . . ?
C3 C4 C5 120.7(5) . . ?
C5 C4 H4 119.7 . . ?
C028 C02E H02E 119.8 . . ?
C028 C02E C02N 120.3(4) . . ?
C02N C02E H02E 119.8 . . ?
C14 C13 H13 119.7 . . ?
C12 C13 C14 120.7(5) . . ?
C12 C13 H13 119.7 . . ?
C4 C3 H3 119.5 . . ?
C4 C3 C2 121.0(4) . . ?
C2 C3 H3 119.5 . . ?
C28 C23 C22 112.2(4) . . ?
C24 C23 C22 130.5(4) . . ?
C24 C23 C28 117.3(4) . . ?
C01K C02I C01R 121.9(4) . . ?
C01K C02I H02I 119.0 . . ?
C01R C02I H02I 119.0 . . ?
C01G C02J H02J 119.7 . . ?
C01S C02J C01G 120.6(5) . . ?
C01S C02J H02J 119.7 . . ?
C3 C2 C1 130.7(4) . . ?
C3 C2 C7 117.3(4) . . ?
C7 C2 C1 112.0(4) . . ?
C16 C17 H17 121.7 . . ?
C16 C17 C18 116.6(4) . . ?
C18 C17 H17 121.7 . . ?
C2 C7 S007 112.8(3) . . ?
C6 C7 S007 124.8(4) . . ?
C6 C7 C2 122.4(4) . . ?
C01X C02N C02E 119.6(5) . . ?
C01X C02N H02N 120.2 . . ?
C02E C02N H02N 120.2 . . ?
N1 C21 C16 108.1(4) . . ?
C20 C21 N1 132.3(4) . . ?
C20 C21 C16 119.5(4) . . ?
C02A C02P H02P 120.8 . . ?
C033 C02P C02A 118.4(5) . . ?
C033 C02P H02P 120.8 . . ?
C021 C02Q H02Q 120.3 . . ?
C021 C02Q C030 119.3(5) . . ?
C030 C02Q H02Q 120.3 . . ?
C01Q C02R H02R 119.5 . . ?
C01Q C02R C033 121.0(5) . . ?
C033 C02R H02R 119.5 . . ?
Cl0A C02S Cl0B 111.4(3) . . ?
Cl0A C02S H02A 109.3 . . ?
Cl0A C02S H02B 109.3 . . ?
Cl0B C02S H02A 109.3 . . ?
Cl0B C02S H02B 109.3 . . ?
H02A C02S H02B 108.0 . . ?
C19 C18 H18 119.8 . . ?
C17 C18 C19 120.5(4) . . ?
C17 C18 H18 119.8 . . ?
C26 C25 H25 119.5 . . ?
C24 C25 H25 119.5 . . ?
C24 C25 C26 121.1(5) . . ?
C27 C26 C25 120.5(4) . . ?
C27 C26 H26 119.8 . . ?
C25 C26 H26 119.8 . . ?
C7 C6 H6 120.8 . . ?
C5 C6 C7 118.3(4) . . ?
C5 C6 H6 120.8 . . ?
C23 C24 H24 119.8 . . ?
C25 C24 C23 120.5(5) . . ?
C25 C24 H24 119.8 . . ?
C4 C5 H5 119.9 . . ?
C6 C5 C4 120.3(4) . . ?
C6 C5 H5 119.9 . . ?
Cl0E C02Z Cl0F 110.7(3) . . ?
Cl0E C02Z H02C 109.5 . . ?
Cl0E C02Z H02D 109.5 . . ?
Cl0F C02Z H02C 109.5 . . ?
Cl0F C02Z H02D 109.5 . . ?
H02C C02Z H02D 108.1 . . ?
C02Q C030 H030 120.4 . . ?
C032 C030 C02Q 119.3(5) . . ?
C032 C030 H030 120.4 . . ?
C021 C031 H031 120.3 . . ?
C021 C031 C035 119.5(5) . . ?
C035 C031 H031 120.3 . . ?
C030 C032 H032 119.3 . . ?
C035 C032 C030 121.3(5) . . ?
C035 C032 H032 119.3 . . ?
C02P C033 C02R 120.7(5) . . ?
C02P C033 H033 119.7 . . ?
C02R C033 H033 119.7 . . ?
Cl09 C034 Cl0G 111.5(3) . . ?
Cl09 C034 H03A 109.3 . . ?
Cl09 C034 H03B 109.3 . . ?
Cl0G C034 H03A 109.3 . . ?
Cl0G C034 H03B 109.3 . . ?
H03A C034 H03B 108.0 . . ?
C031 C035 H035 120.4 . . ?
C032 C035 C031 119.2(5) . . ?
C032 C035 H035 120.4 . . ?
Cl0C C036 H03C 108.7 . . ?
Cl0C C036 H03D 108.7 . . ?
Cl0D C036 Cl0C 114.1(4) . . ?
Cl0D C036 H03C 108.7 . . ?
Cl0D C036 H03D 108.7 . . ?
H03C C036 H03D 107.6 . . ?

loop_
_geom_bond_atom_site_label_1
_geom_bond_atom_site_label_2
_geom_bond_distance
_geom_bond_site_symmetry_2
_geom_bond_publ_flag
Ir1 Cl1 2.4928(11) . ?
Ir1 Cl2 2.4875(11) . ?
Ir1 N3 2.065(4) . ?
Ir1 N1 2.049(3) . ?
Ir1 C1 2.006(5) . ?
Ir1 C22 2.015(4) . ?
Ir2 Cl1 2.4720(11) . ?
Ir2 Cl2 2.4924(11) . ?
Ir2 N5 2.068(4) . ?
Ir2 N7 2.071(4) . ?
Ir2 C00P 2.008(5) . ?
Ir2 C017 2.018(4) . ?
S005 C29 1.749(4) . ?
S005 C28 1.734(5) . ?
S006 C010 1.740(5) . ?
S006 C01B 1.737(5) . ?
S007 C8 1.745(4) . ?
S007 C7 1.749(5) . ?
S008 C01F 1.741(4) . ?
S008 C02A 1.733(5) . ?
Cl09 C034 1.758(5) . ?
Cl0A C02S 1.756(5) . ?
Cl0B C02S 1.776(5) . ?
Cl0C C036 1.763(7) . ?
Cl0D C036 1.733(7) . ?
Cl0E C02Z 1.742(6) . ?
Cl0F C02Z 1.751(6) . ?
Cl0G C034 1.760(5) . ?
N5 C00S 1.328(5) . ?
N5 C019 1.402(5) . ?
N3 C30 1.332(6) . ?
N3 C42 1.399(5) . ?
N4 C31 1.433(6) . ?
N4 C30 1.366(5) . ?
N4 C37 1.385(6) . ?
N7 C00W 1.395(5) . ?
N7 C01A 1.335(6) . ?
N1 C9 1.345(5) . ?
N1 C21 1.398(5) . ?
N6 C00S 1.355(5) . ?
N6 C00Z 1.398(6) . ?
N6 C01C 1.438(5) . ?
N8 C015 1.394(6) . ?
N8 C01A 1.368(5) . ?
N8 C021 1.441(6) . ?
C00P C00X 1.453(6) . ?
C00P C010 1.389(6) . ?
C31 C32 1.386(7) . ?
C31 C36 1.387(6) . ?
C30 C29 1.420(6) . ?
C00S C01F 1.430(6) . ?
N2 C9 1.365(5) . ?
N2 C16 1.396(6) . ?
N2 C10 1.427(6) . ?
C32 H32 0.9500 . ?
C32 C33 1.397(7) . ?
C37 C42 1.409(6) . ?
C37 C38 1.386(6) . ?
C00W C015 1.406(6) . ?
C00W C01D 1.395(6) . ?
C00X C014 1.405(6) . ?
C00X C01B 1.416(6) . ?
C36 H36 0.9500 . ?
C36 C35 1.389(7) . ?
C00Z C019 1.402(6) . ?
C00Z C01L 1.389(6) . ?
C010 C01A 1.419(6) . ?
C29 C22 1.390(6) . ?
C1 C8 1.372(6) . ?
C1 C2 1.448(6) . ?
C014 H014 0.9500 . ?
C014 C01G 1.391(6) . ?
C015 C022 1.381(6) . ?
C42 C41 1.398(6) . ?
C017 C01F 1.379(6) . ?
C017 C01Z 1.441(6) . ?
C9 C8 1.426(6) . ?
C019 C01K 1.385(6) . ?
C01B C01S 1.394(6) . ?
C01C C01X 1.378(6) . ?
C01C C026 1.383(6) . ?
C01D H01D 0.9500 . ?
C01D C01J 1.384(6) . ?
C22 C23 1.443(6) . ?
C01G H01G 0.9500 . ?
C01G C02J 1.388(7) . ?
C38 H38 0.9500 . ?
C38 C39 1.393(7) . ?
C01J H01J 0.9500 . ?
C01J C01P 1.397(6) . ?
C01K H01K 0.9500 . ?
C01K C02I 1.385(6) . ?
C01L H01L 0.9500 . ?
C01L C01R 1.380(7) . ?
C28 C27 1.391(6) . ?
C28 C23 1.413(6) . ?
C35 H35 0.9500 . ?
C35 C34 1.388(8) . ?
C34 H34 0.9500 . ?
C34 C33 1.374(8) . ?
C01P H01P 0.9500 . ?
C01P C022 1.377(6) . ?
C01Q H01Q 0.9500 . ?
C01Q C01Z 1.414(6) . ?
C01Q C02R 1.373(6) . ?
C01R H01R 0.9500 . ?
C01R C02I 1.402(6) . ?
C01S H01S 0.9500 . ?
C01S C02J 1.370(7) . ?
C33 H33 0.9500 . ?
C11 H11 0.9500 . ?
C11 C10 1.389(6) . ?
C11 C12 1.385(6) . ?
C39 H39 0.9500 . ?
C39 C40 1.393(7) . ?
C15 H15 0.9500 . ?
C15 C14 1.397(6) . ?
C15 C10 1.383(7) . ?
C01X H01X 0.9500 . ?
C01X C02N 1.381(6) . ?
C41 H41 0.9500 . ?
C41 C40 1.383(6) . ?
C01Z C02A 1.415(6) . ?
C16 C17 1.390(6) . ?
C16 C21 1.408(6) . ?
C021 C02Q 1.379(7) . ?
C021 C031 1.362(7) . ?
C022 H022 0.9500 . ?
C40 H40 0.9500 . ?
C14 H14 0.9500 . ?
C14 C13 1.386(7) . ?
C20 H20 0.9500 . ?
C20 C19 1.393(6) . ?
C20 C21 1.388(6) . ?
C026 H026 0.9500 . ?
C026 C028 1.391(6) . ?
C028 H028 0.9500 . ?
C028 C02E 1.385(7) . ?
C12 H12 0.9500 . ?
C12 C13 1.375(7) . ?
C02A C02P 1.397(6) . ?
C27 H27 0.9500 . ?
C27 C26 1.384(6) . ?
C19 H19 0.9500 . ?
C19 C18 1.397(7) . ?
C4 H4 0.9500 . ?
C4 C3 1.369(6) . ?
C4 C5 1.407(7) . ?
C02E H02E 0.9500 . ?
C02E C02N 1.396(7) . ?
C13 H13 0.9500 . ?
C3 H3 0.9500 . ?
C3 C2 1.407(6) . ?
C23 C24 1.404(6) . ?
C02I H02I 0.9500 . ?
C02J H02J 0.9500 . ?
C2 C7 1.410(6) . ?
C17 H17 0.9500 . ?
C17 C18 1.392(6) . ?
C7 C6 1.397(6) . ?
C02N H02N 0.9500 . ?
C02P H02P 0.9500 . ?
C02P C033 1.375(7) . ?
C02Q H02Q 0.9500 . ?
C02Q C030 1.389(7) . ?
C02R H02R 0.9500 . ?
C02R C033 1.395(7) . ?
C02S H02A 0.9900 . ?
C02S H02B 0.9900 . ?
C18 H18 0.9500 . ?
C25 H25 0.9500 . ?
C25 C26 1.393(7) . ?
C25 C24 1.372(6) . ?
C26 H26 0.9500 . ?
C6 H6 0.9500 . ?
C6 C5 1.387(7) . ?
C24 H24 0.9500 . ?
C5 H5 0.9500 . ?
C02Z H02C 0.9900 . ?
C02Z H02D 0.9900 . ?
C030 H030 0.9500 . ?
C030 C032 1.373(7) . ?
C031 H031 0.9500 . ?
C031 C035 1.398(7) . ?
C032 H032 0.9500 . ?
C032 C035 1.368(7) . ?
C033 H033 0.9500 . ?
C034 H03A 0.9900 . ?
C034 H03B 0.9900 . ?
C035 H035 0.9500 . ?
C036 H03C 0.9900 . ?
C036 H03D 0.9900 . ?

loop_
_geom_torsion_atom_site_label_1
_geom_torsion_atom_site_label_2
_geom_torsion_atom_site_label_3
_geom_torsion_atom_site_label_4
_geom_torsion
_geom_torsion_site_symmetry_1
_geom_torsion_site_symmetry_2
_geom_torsion_site_symmetry_3
_geom_torsion_site_symmetry_4
_geom_torsion_publ_flag
Ir1 N3 C30 N4 -175.5(3) . . . . ?
Ir1 N3 C30 C29 -3.5(5) . . . . ?
Ir1 N3 C42 C37 172.2(4) . . . . ?
Ir1 N3 C42 C41 -4.4(8) . . . . ?
Ir1 N1 C9 N2 -175.2(3) . . . . ?
Ir1 N1 C9 C8 -3.8(5) . . . . ?
Ir1 N1 C21 C16 171.0(3) . . . . ?
Ir1 N1 C21 C20 -4.1(8) . . . . ?
Ir1 C1 C8 S007 178.5(2) . . . . ?
Ir1 C1 C8 C9 6.7(5) . . . . ?
Ir1 C1 C2 C3 0.8(8) . . . . ?
Ir1 C1 C2 C7 -176.7(3) . . . . ?
Ir1 C22 C23 C28 -178.4(4) . . . . ?
Ir1 C22 C23 C24 1.4(8) . . . . ?
Ir2 N5 C00S N6 -179.3(3) . . . . ?
Ir2 N5 C00S C01F -1.4(5) . . . . ?
Ir2 N5 C019 C00Z 177.9(3) . . . . ?
Ir2 N5 C019 C01K 2.6(8) . . . . ?
Ir2 N7 C00W C015 173.5(3) . . . . ?
Ir2 N7 C00W C01D -4.0(8) . . . . ?
Ir2 N7 C01A N8 -176.6(3) . . . . ?
Ir2 N7 C01A C010 -0.7(5) . . . . ?
Ir2 C00P C00X C014 -4.0(8) . . . . ?
Ir2 C00P C00X C01B 176.4(4) . . . . ?
Ir2 C00P C010 S006 -177.9(2) . . . . ?
Ir2 C00P C010 C01A 4.6(5) . . . . ?
Ir2 C017 C01F S008 -172.2(2) . . . . ?
Ir2 C017 C01F C00S 7.8(5) . . . . ?
Ir2 C017 C01Z C01Q -10.6(8) . . . . ?
Ir2 C017 C01Z C02A 168.7(4) . . . . ?
S005 C29 C22 Ir1 178.4(2) . . . . ?
S005 C29 C22 C23 -0.2(5) . . . . ?
S005 C28 C27 C26 -179.1(4) . . . . ?
S005 C28 C23 C22 0.6(5) . . . . ?
S005 C28 C23 C24 -179.2(3) . . . . ?
S006 C010 C01A N7 -179.7(3) . . . . ?
S006 C010 C01A N8 -4.8(8) . . . . ?
S006 C01B C01S C02J 180.0(4) . . . . ?
S007 C7 C6 C5 178.5(4) . . . . ?
S008 C02A C02P C033 179.4(4) . . . . ?
N5 C00S C01F S008 175.8(4) . . . . ?
N5 C00S C01F C017 -4.3(6) . . . . ?
N5 C019 C01K C02I 174.9(5) . . . . ?
N3 C30 C29 S005 -172.3(3) . . . . ?
N3 C30 C29 C22 -2.2(6) . . . . ?
N3 C42 C41 C40 178.8(5) . . . . ?
N4 C31 C32 C33 179.1(4) . . . . ?
N4 C31 C36 C35 -178.2(4) . . . . ?
N4 C30 C29 S005 -2.2(8) . . . . ?
N4 C30 C29 C22 167.9(5) . . . . ?
N4 C37 C42 N3 0.3(5) . . . . ?
N4 C37 C42 C41 177.4(4) . . . . ?
N4 C37 C38 C39 -178.9(5) . . . . ?
N7 C00W C015 N8 0.3(5) . . . . ?
N7 C00W C015 C022 -179.0(4) . . . . ?
N7 C00W C01D C01J 178.3(5) . . . . ?
N1 C9 C8 S007 -172.4(3) . . . . ?
N1 C9 C8 C1 -1.8(6) . . . . ?
N6 C00S C01F S008 -6.8(8) . . . . ?
N6 C00S C01F C017 173.2(5) . . . . ?
N6 C00Z C019 N5 -0.7(5) . . . . ?
N6 C00Z C019 C01K 175.3(4) . . . . ?
N6 C00Z C01L C01R -174.1(5) . . . . ?
N6 C01C C01X C02N 176.2(4) . . . . ?
N6 C01C C026 C028 -177.7(4) . . . . ?
N8 C015 C022 C01P -178.6(5) . . . . ?
N8 C021 C02Q C030 178.6(4) . . . . ?
N8 C021 C031 C035 -178.3(5) . . . . ?
C00P C00X C014 C01G 179.4(5) . . . . ?
C00P C00X C01B S006 0.6(5) . . . . ?
C00P C00X C01B C01S -179.7(4) . . . . ?
C00P C010 C01A N7 -2.5(6) . . . . ?
C00P C010 C01A N8 172.4(5) . . . . ?
C31 N4 C30 N3 177.0(4) . . . . ?
C31 N4 C30 C29 6.4(8) . . . . ?
C31 N4 C37 C42 -176.3(4) . . . . ?
C31 N4 C37 C38 5.8(8) . . . . ?
C31 C32 C33 C34 -0.6(8) . . . . ?
C31 C36 C35 C34 -1.2(8) . . . . ?
C30 N3 C42 C37 0.7(5) . . . . ?
C30 N3 C42 C41 -175.8(5) . . . . ?
C30 N4 C31 C32 -118.2(5) . . . . ?
C30 N4 C31 C36 60.3(6) . . . . ?
C30 N4 C37 C42 -1.3(5) . . . . ?
C30 N4 C37 C38 -179.2(5) . . . . ?
C30 C29 C22 Ir1 6.9(5) . . . . ?
C30 C29 C22 C23 -171.7(4) . . . . ?
C00S N5 C019 C00Z 1.5(5) . . . . ?
C00S N5 C019 C01K -173.8(5) . . . . ?
C00S N6 C00Z C019 -0.4(5) . . . . ?
C00S N6 C00Z C01L 177.0(5) . . . . ?
C00S N6 C01C C01X -62.0(6) . . . . ?
C00S N6 C01C C026 117.0(5) . . . . ?
N2 C9 C8 S007 -3.2(8) . . . . ?
N2 C9 C8 C1 167.4(5) . . . . ?
N2 C16 C17 C18 -174.7(5) . . . . ?
N2 C16 C21 N1 -0.5(5) . . . . ?
N2 C16 C21 C20 175.3(4) . . . . ?
C32 C31 C36 C35 0.4(7) . . . . ?
C37 N4 C31 C32 56.0(7) . . . . ?
C37 N4 C31 C36 -125.4(5) . . . . ?
C37 N4 C30 N3 1.8(5) . . . . ?
C37 N4 C30 C29 -168.7(5) . . . . ?
C37 C42 C41 C40 2.6(7) . . . . ?
C37 C38 C39 C40 -0.9(8) . . . . ?
C00W N7 C01A N8 -1.6(5) . . . . ?
C00W N7 C01A C010 174.3(4) . . . . ?
C00W C015 C022 C01P 0.5(7) . . . . ?
C00W C01D C01J C01P -0.4(7) . . . . ?
C00X C00P C010 S006 -0.5(5) . . . . ?
C00X C00P C010 C01A -178.0(4) . . . . ?
C00X C014 C01G C02J 0.4(7) . . . . ?
C00X C01B C01S C02J 0.3(7) . . . . ?
C36 C31 C32 C33 0.5(7) . . . . ?
C36 C35 C34 C33 1.2(8) . . . . ?
C00Z N6 C00S N5 1.4(5) . . . . ?
C00Z N6 C00S C01F -176.1(5) . . . . ?
C00Z N6 C01C C01X 110.7(5) . . . . ?
C00Z N6 C01C C026 -70.3(6) . . . . ?
C00Z C019 C01K C02I 0.1(7) . . . . ?
C00Z C01L C01R C02I -1.3(7) . . . . ?
C010 S006 C01B C00X -0.7(4) . . . . ?
C010 S006 C01B C01S 179.6(5) . . . . ?
C010 C00P C00X C014 179.5(5) . . . . ?
C010 C00P C00X C01B -0.1(5) . . . . ?
C29 S005 C28 C27 178.4(4) . . . . ?
C29 S005 C28 C23 -0.6(4) . . . . ?
C29 C22 C23 C28 -0.2(5) . . . . ?
C29 C22 C23 C24 179.6(5) . . . . ?
C1 C2 C7 S007 -0.7(5) . . . . ?
C1 C2 C7 C6 178.5(4) . . . . ?
C014 C00X C01B S006 -179.1(3) . . . . ?
C014 C00X C01B C01S 0.6(7) . . . . ?
C014 C01G C02J C01S 0.6(8) . . . . ?
C015 N8 C01A N7 1.8(5) . . . . ?
C015 N8 C01A C010 -173.4(5) . . . . ?
C015 N8 C021 C02Q 76.9(6) . . . . ?
C015 N8 C021 C031 -102.8(6) . . . . ?
C015 C00W C01D C01J 0.9(7) . . . . ?
C42 N3 C30 N4 -1.5(5) . . . . ?
C42 N3 C30 C29 170.5(4) . . . . ?
C42 C37 C38 C39 3.5(7) . . . . ?
C42 C41 C40 C39 -0.1(7) . . . . ?
C017 C01Z C02A S008 2.9(5) . . . . ?
C017 C01Z C02A C02P -176.3(4) . . . . ?
C9 N1 C21 C16 2.4(5) . . . . ?
C9 N1 C21 C20 -172.7(5) . . . . ?
C9 N2 C16 C17 175.2(5) . . . . ?
C9 N2 C16 C21 -1.4(5) . . . . ?
C9 N2 C10 C11 70.6(6) . . . . ?
C9 N2 C10 C15 -113.3(5) . . . . ?
C019 N5 C00S N6 -1.9(5) . . . . ?
C019 N5 C00S C01F 176.1(4) . . . . ?
C019 C00Z C01L C01R 3.0(7) . . . . ?
C019 C01K C02I C01R 1.5(7) . . . . ?
C01A N7 C00W C015 0.7(5) . . . . ?
C01A N7 C00W C01D -176.8(5) . . . . ?
C01A N8 C015 C00W -1.2(5) . . . . ?
C01A N8 C015 C022 178.0(5) . . . . ?
C01A N8 C021 C02Q -96.0(6) . . . . ?
C01A N8 C021 C031 84.3(6) . . . . ?
C01B S006 C010 C00P 0.7(4) . . . . ?
C01B S006 C010 C01A 177.9(5) . . . . ?
C01B C00X C014 C01G -1.0(7) . . . . ?
C01B C01S C02J C01G -0.9(8) . . . . ?
C01C N6 C00S N5 175.3(4) . . . . ?
C01C N6 C00S C01F -2.2(8) . . . . ?
C01C N6 C00Z C019 -174.2(4) . . . . ?
C01C N6 C00Z C01L 3.2(8) . . . . ?
C01C C01X C02N C02E 2.2(7) . . . . ?
C01C C026 C028 C02E 0.7(7) . . . . ?
C01D C00W C015 N8 178.2(4) . . . . ?
C01D C00W C015 C022 -1.1(7) . . . . ?
C01D C01J C01P C022 -0.2(8) . . . . ?
C22 C23 C24 C25 178.2(5) . . . . ?
C01F S008 C02A C01Z -1.8(4) . . . . ?
C01F S008 C02A C02P 177.3(5) . . . . ?
C01F C017 C01Z C01Q 178.2(5) . . . . ?
C01F C017 C01Z C02A -2.5(6) . . . . ?
C38 C37 C42 N3 178.5(4) . . . . ?
C38 C37 C42 C41 -4.4(7) . . . . ?
C38 C39 C40 C41 -0.8(8) . . . . ?
C8 S007 C7 C2 1.2(4) . . . . ?
C8 S007 C7 C6 -178.0(4) . . . . ?
C8 C1 C2 C3 177.2(5) . . . . ?
C8 C1 C2 C7 -0.4(5) . . . . ?
C01J C01P C022 C015 0.1(7) . . . . ?
C01L C00Z C019 N5 -178.4(4) . . . . ?
C01L C00Z C019 C01K -2.4(7) . . . . ?
C01L C01R C02I C01K -0.9(7) . . . . ?
C28 S005 C29 C30 170.7(4) . . . . ?
C28 S005 C29 C22 0.5(4) . . . . ?
C28 C27 C26 C25 -1.1(7) . . . . ?
C28 C23 C24 C25 -2.1(7) . . . . ?
C35 C34 C33 C32 -0.2(8) . . . . ?
C01Q C01Z C02A S008 -177.8(4) . . . . ?
C01Q C01Z C02A C02P 3.1(7) . . . . ?
C01Q C02R C033 C02P 1.9(8) . . . . ?
C11 C12 C13 C14 -1.1(7) . . . . ?
C15 C14 C13 C12 0.9(7) . . . . ?
C01X C01C C026 C028 1.2(7) . . . . ?
C01Z C017 C01F S008 1.1(5) . . . . ?
C01Z C017 C01F C00S -178.8(4) . . . . ?
C01Z C01Q C02R C033 -0.3(8) . . . . ?
C01Z C02A C02P C033 -1.5(8) . . . . ?
C16 N2 C9 N1 3.1(5) . . . . ?
C16 N2 C9 C8 -166.6(5) . . . . ?
C16 N2 C10 C11 -114.0(5) . . . . ?
C16 N2 C10 C15 62.1(6) . . . . ?
C16 C17 C18 C19 -0.1(7) . . . . ?
C021 N8 C015 C00W -175.2(4) . . . . ?
C021 N8 C015 C022 4.0(8) . . . . ?
C021 N8 C01A N7 175.8(4) . . . . ?
C021 N8 C01A C010 0.6(8) . . . . ?
C021 C02Q C030 C032 -0.7(8) . . . . ?
C021 C031 C035 C032 0.2(8) . . . . ?
C14 C15 C10 N2 -174.8(4) . . . . ?
C14 C15 C10 C11 1.2(7) . . . . ?
C20 C19 C18 C17 -1.1(8) . . . . ?
C026 C01C C01X C02N -2.7(7) . . . . ?
C026 C028 C02E C02N -1.1(7) . . . . ?
C10 N2 C9 N1 179.0(4) . . . . ?
C10 N2 C9 C8 9.4(8) . . . . ?
C10 N2 C16 C17 -1.0(7) . . . . ?
C10 N2 C16 C21 -177.6(4) . . . . ?
C10 C11 C12 C13 1.3(7) . . . . ?
C10 C15 C14 C13 -1.0(7) . . . . ?
C028 C02E C02N C01X -0.3(7) . . . . ?
C12 C11 C10 N2 174.6(4) . . . . ?
C12 C11 C10 C15 -1.4(7) . . . . ?
C02A S008 C01F C00S -179.6(5) . . . . ?
C02A S008 C01F C017 0.4(4) . . . . ?
C02A C02P C033 C02R -1.0(8) . . . . ?
C27 C28 C23 C22 -178.5(4) . . . . ?
C27 C28 C23 C24 1.7(7) . . . . ?
C19 C20 C21 N1 175.1(5) . . . . ?
C19 C20 C21 C16 0.4(7) . . . . ?
C4 C3 C2 C1 -177.6(5) . . . . ?
C4 C3 C2 C7 -0.2(7) . . . . ?
C3 C4 C5 C6 0.1(8) . . . . ?
C3 C2 C7 S007 -178.6(3) . . . . ?
C3 C2 C7 C6 0.6(7) . . . . ?
C23 C28 C27 C26 -0.2(7) . . . . ?
C2 C1 C8 S007 1.4(5) . . . . ?
C2 C1 C8 C9 -170.5(4) . . . . ?
C2 C7 C6 C5 -0.7(7) . . . . ?
C17 C16 C21 N1 -177.4(4) . . . . ?
C17 C16 C21 C20 -1.6(7) . . . . ?
C7 S007 C8 C1 -1.5(4) . . . . ?
C7 S007 C8 C9 169.1(4) . . . . ?
C7 C6 C5 C4 0.3(7) . . . . ?
C21 N1 C9 N2 -3.4(5) . . . . ?
C21 N1 C9 C8 168.1(4) . . . . ?
C21 C16 C17 C18 1.4(7) . . . . ?
C21 C20 C19 C18 0.9(7) . . . . ?
C02Q C021 C031 C035 2.0(8) . . . . ?
C02Q C030 C032 C035 2.9(8) . . . . ?
C02R C01Q C01Z C017 177.1(5) . . . . ?
C02R C01Q C01Z C02A -2.1(7) . . . . ?
C26 C25 C24 C23 0.9(8) . . . . ?
C24 C25 C26 C27 0.8(8) . . . . ?
C5 C4 C3 C2 -0.2(7) . . . . ?
C030 C032 C035 C031 -2.6(8) . . . . ?
C031 C021 C02Q C030 -1.7(8) . . . . ?

loop_
_smtbx_masks_void_nr
_smtbx_masks_void_average_x
_smtbx_masks_void_average_y
_smtbx_masks_void_average_z
_smtbx_masks_void_volume
_smtbx_masks_void_count_electrons
_smtbx_masks_void_content
1 0.000 0.500 0.500 149.4 72.7 '1.6 CH2Cl2'
2 0.500 0.000 0.000 149.4 72.7 '1.6 CH2Cl2'
